data_2012252
loop_
_publ_author_name
'Figgis, Brian N.'
'Sobolev, Alexandre N.'
'Schultz, Arthur J.'
'Reynolds, Philip A.'

_publ_section_title
;
 Tetrachlorobis(<i>N</i>^1^-phenylacetamidino-\k<i>N</i>^2^)rhenium(IV)
 at 11K by X-ray diffraction and at 20K by neutron diffraction
;
_journal_issue 10
_journal_name_full 'Acta Crystallographica Section C'
_journal_page_first 1151
_journal_page_last 1153
_journal_paper_doi 10.1107/S0108270101011659
_journal_volume 57
_journal_year 2001
_chemical_formula_iupac '[Re Cl4 (C8 H10 N2)2]'
_chemical_formula_moiety 'C16 H20 Cl4 N4 Re'
_chemical_formula_sum 'C16 H20 Cl4 N4 Re'
_chemical_formula_weight 596.36
_chemical_name_common bis(N-phenylacetamidino)ReCl~4~
_chemical_name_systematic
;
Tetrachlorobis(N^1^-phenylacetamidino-N^2^)rhenium(IV)
;
_space_group_IT_number 56
_symmetry_cell_setting orthorhombic
_symmetry_space_group_name_Hall '-P 2ab 2ac'
_symmetry_space_group_name_H-M 'P c c n'
_audit_creation_method SHELXL97
_cell_angle_alpha 90
_cell_angle_beta 90
_cell_angle_gamma 90
_cell_formula_units_Z 4
_cell_length_a 21.604(4)
_cell_length_b 7.2680(10)
_cell_length_c 12.436(2)
_cell_measurement_reflns_used 14
_cell_measurement_temperature 11(2)
_cell_measurement_theta_max 17.9
_cell_measurement_theta_min 15.3
_cell_volume 1952.7(5)
_computing_cell_refinement 'local diffractometer control software'
_computing_data_collection 'local diffractometer control software'
_computing_data_reduction 'PROFIT (Streltsov & Zavodnik, 1989)'
_computing_molecular_graphics 'SHELXTL (Bruker, 1997)'
_computing_publication_material SHELXTL
_computing_structure_refinement 'SHELXL97 (Sheldrick, 1997)'
_computing_structure_solution 'SHELXS97 (Sheldrick, 1990)'
_diffrn_ambient_temperature 11(2)
_diffrn_measured_fraction_theta_full 1.000
_diffrn_measured_fraction_theta_max 1.000
_diffrn_measurement_device_type 'Huber 512 goniometer'
_diffrn_measurement_method \w/2\q
_diffrn_radiation_monochromator none
_diffrn_radiation_source 'normal-focus sealed tube'
_diffrn_radiation_type MoK\a
_diffrn_radiation_wavelength .71073
_diffrn_reflns_av_R_equivalents .026
_diffrn_reflns_av_sigmaI/netI .029
_diffrn_reflns_limit_h_max 30
_diffrn_reflns_limit_h_min -30
_diffrn_reflns_limit_k_max 10
_diffrn_reflns_limit_k_min 0
_diffrn_reflns_limit_l_max 17
_diffrn_reflns_limit_l_min 0
_diffrn_reflns_number 5671
_diffrn_reflns_theta_full 30.07
_diffrn_reflns_theta_max 30.07
_diffrn_reflns_theta_min 1.89
_diffrn_standards_decay_% 1
_diffrn_standards_interval_count 100
_diffrn_standards_number 3
_exptl_absorpt_coefficient_mu 6.778
_exptl_absorpt_correction_T_max .297
_exptl_absorpt_correction_T_min .238
_exptl_absorpt_correction_type gaussian
_exptl_absorpt_process_details '(Xtal3.7; Hall et al., 2000)'
_exptl_crystal_colour purple
_exptl_crystal_density_diffrn 2.029
_exptl_crystal_density_meas ?
_exptl_crystal_density_method 'not measured'
_exptl_crystal_description bipyramid
_exptl_crystal_F_000 1148
_exptl_crystal_size_max .26
_exptl_crystal_size_mid .26
_exptl_crystal_size_min .25
_refine_diff_density_max 1.58
_refine_diff_density_min -2.01
_refine_ls_extinction_coef .00123(10)
_refine_ls_extinction_method 'SHELXL97 (Sheldrick, 1997)'
_refine_ls_goodness_of_fit_ref 1.103
_refine_ls_hydrogen_treatment constr
_refine_ls_matrix_type full
_refine_ls_number_parameters 131
_refine_ls_number_reflns 2873
_refine_ls_number_restraints 0
_refine_ls_restrained_S_all 1.103
_refine_ls_R_factor_all .029
_refine_ls_R_factor_gt .022
_refine_ls_shift/su_max .001
_refine_ls_shift/su_mean .000
_refine_ls_structure_factor_coef Fsqd
_refine_ls_weighting_details 'calc w = 1/[\s^2^(Fo^2^)+(0.0228P)^2^+1.5368P] where P=(Fo^2^+2Fc^2^)/3'
_refine_ls_weighting_scheme calc
_refine_ls_wR_factor_ref .051
_reflns_number_gt 2406
_reflns_number_total 2873
_reflns_threshold_expression I>2\s(I)
_cod_data_source_file gd1153.cif
_cod_data_source_block I
_cod_depositor_comments
;
The following automatic conversions were performed:
'_symmetry_cell_setting' value 'Orthorhombic' changed to 'orthorhombic'
according to '/home/saulius/struct/CIF-dictionaries/cif_core.dic'
dictionary named 'cif_core.dic' version 2.4.1 from 2010-06-29.

Automatic conversion script
Id: cif_fix_enum 1527 2010-12-29 10:47:43Z saulius 

The following automatic conversions were performed:

'_symmetry_cell_setting' value 'Orthorhombic' changed to
'orthorhombic' according to
/home/saulius/struct/CIF-dictionaries/cif_core.dic dictionary named
'cif_core.dic' version 2.4.1 from
2010-06-29.

'_exptl_absorpt_correction_type' value 'Gaussian'
changed to 'gaussian' according to
/home/saulius/struct/CIF-dictionaries/cif_core.dic dictionary named
'cif_core.dic' version 2.4.1 from 2010-06-29.

Automatic conversion script
Id: cif_fix_values 1715 2011-07-08 13:25:40Z adriana 

The following automatic conversions were performed:

'_exptl_crystal_density_meas' value 'not measured' was changed to '?'
- the value is perceived as not measured.

Automatic conversion script
Id: cif_fix_values 3008 2015-01-20 13:52:24Z robertas 
;
_cod_original_sg_symbol_H-M Pccn
_cod_database_code 2012252
_cod_database_fobs_code 2012252

loop_
_symmetry_equiv_pos_as_xyz
'x, y, z'
'-x+1/2, -y+1/2, z'
'-x, y+1/2, -z+1/2'
'x+1/2, -y, -z+1/2'
'-x, -y, -z'
'x-1/2, y-1/2, -z'
'x, -y-1/2, z-1/2'
'-x-1/2, y, z-1/2'

loop_
_atom_site_label
_atom_site_fract_x
_atom_site_fract_y
_atom_site_fract_z
_atom_site_U_iso_or_equiv
_atom_site_adp_type
_atom_site_calc_flag
_atom_site_refinement_flags
_atom_site_occupancy
_atom_site_disorder_assembly
_atom_site_disorder_group
_atom_site_type_symbol
Re .2500 .2500 .083209(10) .00397(5) Uani d S 1 . . Re
Cl1 .33668(3) .05424(8) .09090(4) .00716(11) Uani d . 1 . . Cl
Cl2 .29326(3) .43940(8) -.05339(4) .00710(10) Uani d . 1 . . Cl
N1 .28804(10) .4120(3) .20389(17) .0075(4) Uani d . 1 . . N
H11 .2648(12) .4233(7) .258(3) .022 Uiso calc R 1 . . H
N2 .38612(10) .4763(3) .14182(18) .0085(4) Uani d . 1 . . N
H12 .3796(3) .386(4) .092(2) .026 Uiso calc R 1 . . H
C11 .34124(12) .5012(3) .2137(2) .0067(4) Uani d . 1 . . C
C12 .35108(12) .6356(4) .3038(2) .0092(5) Uani d . 1 . . C
H12A .3227(12) .613(3) .3578(18) .041 Uiso calc R 1 . . H
H12B .3459(14) .754(3) .2784(9) .041 Uiso calc R 1 . . H
H12C .3906(12) .622(3) .3307(18) .041 Uiso calc R 1 . . H
C13 .44366(11) .5745(4) .1325(2) .0070(4) Uani d . 1 . . C
C14 .45149(12) .6880(4) .0434(2) .0082(4) Uani d . 1 . . C
H14 .4183(16) .7117(12) -.003(2) .025 Uiso calc R 1 . . H
C15 .50933(12) .7661(4) .0237(2) .0097(5) Uani d . 1 . . C
H15 .5154(3) .846(4) -.040(3) .029 Uiso calc R 1 . . H
C16 .55837(12) .7321(4) .0929(2) .0088(5) Uani d . 1 . . C
H16 .597(2) .786(3) .0793(7) .026 Uiso calc R 1 . . H
C17 .55031(12) .6195(4) .1824(2) .0084(5) Uani d . 1 . . C
H17 .5849(15) .5967(10) .231(2) .025 Uiso calc R 1 . . H
C18 .49289(12) .5390(4) .2026(2) .0077(4) Uani d . 1 . . C
H18 .4875(3) .465(4) .260(3) .023 Uiso calc R 1 . . H

loop_
_atom_site_aniso_label
_atom_site_aniso_U_11
_atom_site_aniso_U_22
_atom_site_aniso_U_33
_atom_site_aniso_U_12
_atom_site_aniso_U_13
_atom_site_aniso_U_23
Re .00452(7) .00618(7) .00120(7) -.00034(5) .000 .000
Cl1 .0068(2) .0093(2) .0054(2) .0012(2) .00021(19) .0001(2)
Cl2 .0077(2) .0097(2) .0038(2) -.0010(2) .0004(2) .0014(2)
N1 .0085(9) .0102(10) .0037(8) -.0007(8) -.0009(8) -.0007(8)
N2 .0076(9) .0125(10) .0054(8) -.0034(8) .0011(8) -.0034(8)
C11 .0077(10) .0078(10) .0046(9) .0020(8) -.0010(9) .0019(8)
C12 .0092(10) .0115(11) .0068(11) -.0007(9) .0023(9) -.0028(9)
C13 .0064(10) .0095(11) .0051(10) -.0008(9) -.0003(8) -.0024(9)
C14 .0104(11) .0102(10) .0040(10) .0006(9) -.0008(9) .0001(9)
C15 .0131(11) .0104(12) .0057(10) -.0003(9) .0027(9) -.0005(9)
C16 .0080(10) .0096(11) .0087(11) -.0020(9) .0015(9) -.0019(10)
C17 .0074(10) .0107(11) .0072(10) .0011(9) -.0015(9) -.0035(9)
C18 .0101(11) .0080(11) .0049(10) -.0004(9) -.0013(9) .0001(9)

loop_
_atom_type_symbol
_atom_type_description
_atom_type_scat_dispersion_real
_atom_type_scat_dispersion_imag
_atom_type_scat_source
C C .0033 .0016 'International Tables Vol C Tables 4.2.6.8 and 6.1.1.4'
H H .0000 .0000 'International Tables Vol C Tables 4.2.6.8 and 6.1.1.4'
N N .0061 .0033 'International Tables Vol C Tables 4.2.6.8 and 6.1.1.4'
Cl Cl .1484 .1585 'International Tables Vol C Tables 4.2.6.8 and 6.1.1.4'
Re Re -1.0185 7.2310 'International Tables Vol C Tables 4.2.6.8 and 6.1.1.4'

loop_
_geom_angle_atom_site_label_1
_geom_angle_atom_site_label_2
_geom_angle_atom_site_label_3
_geom_angle_site_symmetry_1
_geom_angle_site_symmetry_3
_geom_angle
N1 Re N1 . 2 87.46(12)
N1 Re Cl1 . . 89.91(6)
N1 Re Cl1 2 . 86.73(6)
N1 Re Cl1 . 2 86.73(6)
N1 Re Cl1 2 2 89.91(6)
Cl1 Re Cl1 . 2 175.34(3)
N1 Re Cl2 . 2 179.15(6)
N1 Re Cl2 2 2 91.87(6)
Cl1 Re Cl2 . 2 89.53(2)
Cl1 Re Cl2 2 2 93.80(2)
N1 Re Cl2 . . 91.87(6)
N1 Re Cl2 2 . 179.15(6)
Cl1 Re Cl2 . . 93.80(2)
Cl1 Re Cl2 2 . 89.53(2)
Cl2 Re Cl2 2 . 88.81(3)
C11 N1 Re . . 133.41(19)
C11 N1 H11 . . 113
Re N1 H11 . . 113
C11 N2 C13 . . 128.0(2)
C11 N2 H12 . . 116
C13 N2 H12 . . 116
N1 C11 N2 . . 120.2(2)
N1 C11 C12 . . 120.7(2)
N2 C11 C12 . . 119.1(2)
C11 C12 H12A . . 110
C11 C12 H12B . . 110
H12A C12 H12B . . 110
C11 C12 H12C . . 110
H12A C12 H12C . . 110
H12B C12 H12C . . 110
C14 C13 C18 . . 120.9(2)
C14 C13 N2 . . 117.6(2)
C18 C13 N2 . . 121.0(2)
C13 C14 C15 . . 119.3(2)
C13 C14 H14 . . 120
C15 C14 H14 . . 120
C16 C15 C14 . . 120.3(2)
C16 C15 H15 . . 120
C14 C15 H15 . . 120
C15 C16 C17 . . 120.3(2)
C15 C16 H16 . . 120
C17 C16 H16 . . 120
C16 C17 C18 . . 120.1(2)
C16 C17 H17 . . 120
C18 C17 H17 . . 120
C17 C18 C13 . . 119.2(2)
C17 C18 H18 . . 120
C13 C18 H18 . . 120

loop_
_geom_bond_atom_site_label_1
_geom_bond_atom_site_label_2
_geom_bond_site_symmetry_2
_geom_bond_distance
_geom_bond_publ_flag
Re N1 . 2.077(2) ?
Re N1 2 2.077(2) ?
Re Cl1 . 2.3539(7) ?
Re Cl1 2 2.3539(7) ?
Re Cl2 2 2.3778(6) ?
Re Cl2 . 2.3778(6) ?
N1 C11 . 1.325(3) ?
N1 H11 . .842 ?
N2 C11 . 1.331(3) ?
N2 C13 . 1.438(3) ?
N2 H12 . .910 ?
C11 C12 . 1.502(4) ?
C12 H12A . .923 ?
C12 H12B . .939 ?
C12 H12C . .939 ?
C13 C14 . 1.392(4) ?
C13 C18 . 1.399(3) ?
C14 C15 . 1.394(4) ?
C14 H14 . .934 ?
C15 C16 . 1.387(4) ?
C15 H15 . .986 ?
C16 C17 . 1.393(4) ?
C16 H16 . .946 ?
C17 C18 . 1.394(4) ?
C17 H17 . .976 ?
C18 H18 . .902 ?
